data_4341912
loop_
_publ_author_name
'Li, Tian-Yi'
'Liang, Xiao'
'Zhou, Liang'
'Wu, Chen'
'Zhang, Song'
'Liu, Xuan'
'Lu, Guang-Zhao'
'Xue, Li-Sha'
'Zheng, You-Xuan'
'Zuo, Jing-Lin'

_publ_section_title
;
 N-Heterocyclic Carbenes: Versatile Second Cyclometalated Ligands for
 Neutral Iridium(III) Heteroleptic Complexes.
;
_journal_issue 1
_journal_name_full 'Inorganic chemistry'
_journal_page_first 161
_journal_page_last 173
_journal_paper_doi 10.1021/ic501949h
_journal_volume 54
_journal_year 2015
_chemical_formula_moiety 'C32 H20 F6 Ir N4'
_chemical_formula_sum 'C32 H20 F6 Ir N4'
_chemical_formula_weight 766.72
_chemical_name_systematic
; 
 ? 
;
_space_group_IT_number 142
_symmetry_cell_setting tetragonal
_symmetry_space_group_name_Hall '-I 4bd 2c'
_symmetry_space_group_name_H-M 'I 41/a c d :2'
_atom_sites_solution_hydrogens geom
_atom_sites_solution_primary direct
_atom_sites_solution_secondary difmap
_audit_creation_method SHELXL-97
_cell_angle_alpha 90.00
_cell_angle_beta 90.00
_cell_angle_gamma 90.00
_cell_formula_units_Z 16
_cell_length_a 17.6274(3)
_cell_length_b 17.6274(3)
_cell_length_c 34.4966(5)
_cell_measurement_temperature 291(2)
_cell_volume 10719.0(3)
_computing_cell_refinement 'Bruker SMART'
_computing_data_collection 'Bruker SMART'
_computing_data_reduction 'Bruker SAINT'
_computing_molecular_graphics 'Bruker SHELXTL'
_computing_publication_material 'Bruker SHELXTL'
_computing_structure_refinement 'SHELXL-97 (Sheldrick, 2008)'
_computing_structure_solution 'SHELXS-97 (Sheldrick, 2008)'
_diffrn_ambient_temperature 291(2)
_diffrn_measured_fraction_theta_full 0.999
_diffrn_measured_fraction_theta_max 0.999
_diffrn_measurement_device_type 'CCD area detector'
_diffrn_measurement_method 'phi and omega scans'
_diffrn_radiation_monochromator graphite
_diffrn_radiation_source 'fine-focus sealed tube'
_diffrn_radiation_type MoK\a
_diffrn_radiation_wavelength 0.71073
_diffrn_reflns_av_R_equivalents 0.0810
_diffrn_reflns_av_sigmaI/netI 0.0560
_diffrn_reflns_limit_h_max 20
_diffrn_reflns_limit_h_min -21
_diffrn_reflns_limit_k_max 21
_diffrn_reflns_limit_k_min -21
_diffrn_reflns_limit_l_max 42
_diffrn_reflns_limit_l_min -36
_diffrn_reflns_number 30591
_diffrn_reflns_theta_full 25.99
_diffrn_reflns_theta_max 25.99
_diffrn_reflns_theta_min 2.02
_exptl_absorpt_coefficient_mu 5.055
_exptl_absorpt_correction_type none
_exptl_crystal_colour yellow
_exptl_crystal_density_diffrn 1.900
_exptl_crystal_density_method 'not measured'
_exptl_crystal_description block
_exptl_crystal_F_000 5936
_exptl_crystal_size_max 0.10
_exptl_crystal_size_mid 0.10
_exptl_crystal_size_min 0.10
_refine_diff_density_max 1.419
_refine_diff_density_min -0.897
_refine_diff_density_rms 0.194
_refine_ls_extinction_method none
_refine_ls_goodness_of_fit_ref 1.054
_refine_ls_hydrogen_treatment constr
_refine_ls_matrix_type full
_refine_ls_number_parameters 249
_refine_ls_number_reflns 2644
_refine_ls_number_restraints 0
_refine_ls_restrained_S_all 1.054
_refine_ls_R_factor_all 0.0501
_refine_ls_R_factor_gt 0.0429
_refine_ls_shift/su_max 0.000
_refine_ls_shift/su_mean 0.000
_refine_ls_structure_factor_coef Fsqd
_refine_ls_weighting_details 'calc w=1/[\s^2^(Fo^2^)+(0.0500P)^2^+1.8800P] where P=(Fo^2^+2Fc^2^)/3'
_refine_ls_weighting_scheme calc
_refine_ls_wR_factor_gt 0.1001
_refine_ls_wR_factor_ref 0.1011
_reflns_number_gt 1890
_reflns_number_total 2644
_reflns_threshold_expression >2sigma(I)
_cod_data_source_file ic501949h_si_005.cif
_cod_data_source_block aa
_cod_depositor_comments
;
The following automatic conversions were performed:

'_symmetry_cell_setting' value 'Tetragonal' changed to 'tetragonal'
according to
/home/saulius/struct/COD-crude-data--automatic-downloads/rss-feeds/ACS/lib/dictionaries/cif_core.dic
dictionary named 'cif_core.dic' version 2.4.2 from 2011-04-26.

Automatic conversion script
Id: cif_fix_values 2935 2014-11-11 08:27:57Z andrius 

 Adding full bibliography for 4341905--4341914.cif.
;
_cod_original_sg_symbol_H-M I4(1)/acd
_cod_database_code 4341912

loop_
_symmetry_equiv_pos_as_xyz
'x, y, z'
'-x+1/2, -y, z+1/2'
'-y+1/4, x+3/4, z+1/4'
'y+1/4, -x+1/4, z+3/4'
'-x+1/2, y, -z'
'x, -y, -z+1/2'
'y+1/4, x+3/4, -z+3/4'
'-y+1/4, -x+1/4, -z+1/4'
'x+1/2, y+1/2, z+1/2'
'-x+1, -y+1/2, z+1'
'-y+3/4, x+5/4, z+3/4'
'y+3/4, -x+3/4, z+5/4'
'-x+1, y+1/2, -z+1/2'
'x+1/2, -y+1/2, -z+1'
'y+3/4, x+5/4, -z+5/4'
'-y+3/4, -x+3/4, -z+3/4'
'-x, -y, -z'
'x-1/2, y, -z-1/2'
'y-1/4, -x-3/4, -z-1/4'
'-y-1/4, x-1/4, -z-3/4'
'x-1/2, -y, z'
'-x, y, z-1/2'
'-y-1/4, -x-3/4, z-3/4'
'y-1/4, x-1/4, z-1/4'
'-x+1/2, -y+1/2, -z+1/2'
'x, y+1/2, -z'
'y+1/4, -x-1/4, -z+1/4'
'-y+1/4, x+1/4, -z-1/4'
'x, -y+1/2, z+1/2'
'-x+1/2, y+1/2, z'
'-y+1/4, -x-1/4, z-1/4'
'y+1/4, x+1/4, z+1/4'

loop_
_atom_site_label
_atom_site_type_symbol
_atom_site_fract_x
_atom_site_fract_y
_atom_site_fract_z
_atom_site_U_iso_or_equiv
_atom_site_adp_type
_atom_site_occupancy
_atom_site_symmetry_multiplicity
_atom_site_calc_flag
_atom_site_refinement_flags
_atom_site_disorder_assembly
_atom_site_disorder_group
C1 C 0.8006(4) -0.0616(4) 0.27980(19) 0.0305(14) Uani 1 1 d . A .
C2 C 0.8346(4) -0.1289(4) 0.26761(19) 0.0331(15) Uani 1 1 d . . .
H2A H 0.8184 -0.1524 0.2449 0.040 Uiso 1 1 calc R . .
C3 C 0.8933(4) -0.1610(4) 0.2897(2) 0.0383(17) Uani 1 1 d . . .
C4 C 0.9202(4) -0.1241(4) 0.32275(19) 0.0364(16) Uani 1 1 d . . .
H4A H 0.9609 -0.1439 0.3366 0.044 Uiso 1 1 calc R . .
C5 C 0.8856(4) -0.0574(4) 0.3347(2) 0.0345(15) Uani 1 1 d . . .
C6 C 0.8262(4) -0.0257(4) 0.31323(19) 0.0315(15) Uani 1 1 d . . .
C7 C 0.7833(4) 0.0418(4) 0.3243(2) 0.0342(15) Uani 1 1 d . . .
C8 C 0.7984(4) 0.0875(3) 0.3573(2) 0.0339(16) Uani 1 1 d . . .
H8A H 0.8366 0.0739 0.3745 0.041 Uiso 1 1 calc R . .
C9 C 0.7558(4) 0.1524(4) 0.3636(2) 0.0388(16) Uani 1 1 d . . .
H9A H 0.7651 0.1823 0.3853 0.047 Uiso 1 1 calc R . .
C10 C 0.6991(4) 0.1729(4) 0.33765(19) 0.0346(16) Uani 1 1 d . . .
H10A H 0.6711 0.2168 0.3419 0.041 Uiso 1 1 calc R . .
C11 C 0.6840(4) 0.1281(4) 0.30516(19) 0.0352(16) Uani 1 1 d . . .
H11A H 0.6457 0.1415 0.2879 0.042 Uiso 1 1 calc R . .
C12 C 0.635(4) -0.078(3) 0.2775(18) 0.043(12) Uani 0.50 1 d P A 1
C13 C 0.6444(11) -0.1371(10) 0.3025(5) 0.034(4) Uani 0.50 1 d P A 1
H13A H 0.6936 -0.1561 0.3095 0.041 Uiso 0.50 1 d PR A 1
C14 C 0.5810(10) -0.1733(8) 0.3171(4) 0.039(3) Uani 0.50 1 d P A 1
C15 C 0.5085(13) -0.1467(12) 0.3078(5) 0.041(6) Uani 0.50 1 d P A 1
H15A H 0.4637 -0.1709 0.3177 0.049 Uiso 0.50 1 d PR A 1
C16 C 0.5013(12) -0.0844(12) 0.2827(7) 0.030(6) Uani 0.50 1 d P A 1
H16A H 0.4521 -0.0654 0.2757 0.036 Uiso 0.50 1 d PR A 1
C17 C 0.5649(15) -0.0494(14) 0.2692(8) 0.045(7) Uani 0.50 1 d P . .
N2 N 0.5588(15) 0.0163(11) 0.2427(5) 0.049(8) Uani 0.50 1 d P . 2
N3 N 0.5924(7) 0.1189(7) 0.2053(3) 0.034(3) Uani 0.50 1 d P . 2
C18 C 0.623(4) 0.057(3) 0.2261(15) 0.035(8) Uani 0.50 1 d P . 2
C19 C 0.4918(13) 0.0509(11) 0.2296(6) 0.035(5) Uani 0.50 1 d P . 2
H19A H 0.4412 0.0341 0.2353 0.042 Uiso 0.50 1 d PR . 2
C20 C 0.5100(14) 0.1152(14) 0.2059(6) 0.032(6) Uani 0.50 1 d P . 2
H20A H 0.4752 0.1486 0.1931 0.039 Uiso 0.50 1 d PR . 2
C21 C 0.6366(9) 0.1813(11) 0.1878(5) 0.043(4) Uani 0.50 1 d P . 2
H21B H 0.6313 0.1758 0.1603 0.065 Uiso 0.50 1 d PR . 2
H21C H 0.6888 0.1708 0.1936 0.065 Uiso 0.50 1 d PR . 2
H21A H 0.6293 0.2342 0.1932 0.065 Uiso 0.50 1 d PR . 2
F1 F 0.9200(2) -0.2270(2) 0.27642(11) 0.0388(9) Uani 1 1 d . . .
F2 F 0.9121(2) -0.0262(2) 0.36709(11) 0.0378(9) Uani 1 1 d . . .
F3 F 0.5854(2) -0.2351(2) 0.33998(11) 0.0444(10) Uani 1 1 d . . .
Ir1 Ir 0.71697(2) 0.0000 0.2500 0.03218(15) Uani 1 2 d S . .
N1 N 0.7267(3) 0.0636(3) 0.29902(16) 0.0326(13) Uani 1 1 d . A .

loop_
_atom_site_aniso_label
_atom_site_aniso_U_11
_atom_site_aniso_U_22
_atom_site_aniso_U_33
_atom_site_aniso_U_23
_atom_site_aniso_U_13
_atom_site_aniso_U_12
C1 0.030(4) 0.035(4) 0.027(4) 0.003(3) -0.001(3) 0.002(3)
C2 0.036(4) 0.036(4) 0.028(4) -0.005(3) 0.001(3) -0.009(3)
C3 0.039(4) 0.044(4) 0.031(4) 0.005(3) 0.002(3) 0.010(3)
C4 0.032(4) 0.039(4) 0.038(4) -0.003(3) -0.010(3) 0.002(3)
C5 0.029(4) 0.040(4) 0.034(4) -0.006(3) -0.010(3) -0.008(3)
C6 0.035(4) 0.034(4) 0.025(3) 0.000(3) -0.007(3) -0.003(3)
C7 0.035(4) 0.034(4) 0.033(4) -0.010(3) 0.002(3) -0.003(3)
C8 0.037(4) 0.028(4) 0.037(4) 0.009(3) -0.011(3) -0.009(3)
C9 0.050(4) 0.033(4) 0.034(4) -0.008(3) -0.004(3) -0.015(3)
C10 0.042(4) 0.029(4) 0.033(4) 0.002(3) -0.005(3) 0.003(3)
C11 0.032(4) 0.037(4) 0.037(4) -0.005(3) -0.004(3) -0.010(3)
C12 0.04(2) 0.02(2) 0.07(2) -0.019(16) 0.013(15) -0.003(15)
C13 0.034(10) 0.034(9) 0.034(9) 0.009(7) 0.002(7) -0.007(8)
C14 0.054(11) 0.028(8) 0.034(8) 0.010(6) 0.015(8) 0.002(7)
C15 0.052(11) 0.058(16) 0.014(11) -0.007(8) 0.000(8) -0.013(11)
C16 0.026(12) 0.03(2) 0.03(2) -0.002(12) -0.006(12) -0.001(14)
C17 0.032(11) 0.07(2) 0.037(17) -0.029(13) -0.004(11) -0.005(13)
N2 0.049(9) 0.07(3) 0.03(2) 0.006(11) 0.004(7) 0.009(11)
N3 0.029(7) 0.033(7) 0.041(7) -0.010(6) 0.009(6) 0.006(6)
C18 0.03(2) 0.04(3) 0.032(12) -0.014(15) -0.013(11) 0.007(18)
C19 0.034(9) 0.035(14) 0.035(12) 0.003(9) 0.003(8) -0.012(10)
C20 0.032(11) 0.05(2) 0.018(18) 0.006(11) -0.009(11) -0.001(14)
C21 0.027(9) 0.062(12) 0.041(10) -0.015(9) 0.002(8) 0.001(10)
F1 0.037(2) 0.037(2) 0.042(2) 0.0007(18) 0.0087(18) 0.0025(18)
F2 0.032(2) 0.045(2) 0.037(2) 0.0121(17) -0.0139(18) -0.0083(17)
F3 0.045(2) 0.044(2) 0.044(2) 0.001(2) 0.001(2) -0.002(2)
Ir1 0.0303(2) 0.0348(2) 0.0315(2) -0.00998(18) 0.000 0.000
N1 0.031(3) 0.041(3) 0.025(3) -0.010(3) -0.001(2) -0.015(3)

loop_
_atom_type_symbol
_atom_type_description
_atom_type_scat_dispersion_real
_atom_type_scat_dispersion_imag
_atom_type_scat_source
C C 0.0033 0.0016 'International Tables Vol C Tables 4.2.6.8 and 6.1.1.4'
H H 0.0000 0.0000 'International Tables Vol C Tables 4.2.6.8 and 6.1.1.4'
N N 0.0061 0.0033 'International Tables Vol C Tables 4.2.6.8 and 6.1.1.4'
F F 0.0171 0.0103 'International Tables Vol C Tables 4.2.6.8 and 6.1.1.4'
Ir Ir -1.4442 7.9887 'International Tables Vol C Tables 4.2.6.8 and 6.1.1.4'

loop_
_geom_angle_atom_site_label_1
_geom_angle_atom_site_label_2
_geom_angle_atom_site_label_3
_geom_angle
_geom_angle_site_symmetry_1
_geom_angle_site_symmetry_3
C6 C1 C2 119.8(6) . .
C6 C1 Ir1 113.5(5) . .
C2 C1 Ir1 126.5(5) . .
C1 C2 C3 119.8(6) . .
C1 C2 H2A 120.1 . .
C3 C2 H2A 120.1 . .
F1 C3 C4 124.5(6) . .
F1 C3 C2 115.2(6) . .
C4 C3 C2 120.4(6) . .
C5 C4 C3 119.2(6) . .
C5 C4 H4A 120.4 . .
C3 C4 H4A 120.4 . .
F2 C5 C4 116.4(6) . .
F2 C5 C6 122.8(6) . .
C4 C5 C6 120.8(6) . .
C1 C6 C5 120.0(6) . .
C1 C6 C7 114.7(6) . .
C5 C6 C7 125.2(6) . .
N1 C7 C8 119.0(6) . .
N1 C7 C6 116.0(6) . .
C8 C7 C6 125.0(6) . .
C9 C8 C7 119.5(6) . .
C9 C8 H8A 120.3 . .
C7 C8 H8A 120.3 . .
C8 C9 C10 120.3(6) . .
C8 C9 H9A 119.9 . .
C10 C9 H9A 119.9 . .
C9 C10 C11 120.5(6) . .
C9 C10 H10A 119.8 . .
C11 C10 H10A 119.8 . .
N1 C11 C10 119.0(6) . .
N1 C11 H11A 120.5 . .
C10 C11 H11A 120.5 . .
C13 C12 C17 122(6) . .
C13 C12 Ir1 132(4) . .
C17 C12 Ir1 106(3) . .
C12 C13 C14 119(4) . .
C12 C13 H13A 122.5 . .
C14 C13 H13A 118.6 . .
F3 C14 C13 122.8(17) . .
F3 C14 C15 117.2(14) . .
C13 C14 C15 120.0(15) . .
C14 C15 C16 119(2) . .
C14 C15 H15A 121.4 . .
C16 C15 H15A 119.4 . .
C17 C16 C15 119(2) . .
C17 C16 H16A 120.1 . .
C15 C16 H16A 120.6 . .
N2 C17 C18 109(6) 6 6
N2 C17 C19 83(4) 6 6
C18 C17 C19 167(4) 6 6
N2 C17 C16 116(5) 6 .
C18 C17 C16 134(3) 6 .
N2 C17 C12 124(5) 6 .
C19 C17 C12 153(3) 6 .
C16 C17 C12 120(3) . .
C18 C17 N2 105(4) 6 .
C19 C17 N2 88(2) 6 .
C16 C17 N2 120(3) . .
C12 C17 N2 119(3) . .
N2 C17 N3 171(5) 6 6
C19 C17 N3 105.7(19) 6 6
N2 C17 N3 166(3) . 6
N2 C17 C20 138(5) 6 6
C18 C17 C20 113(3) 6 6
C19 C17 C20 54.1(13) 6 6
C12 C17 C20 99(3) . 6
N2 C17 C20 142(3) . 6
C17 N2 N2 169(5) 6 6
N2 N2 C19 122.6(11) 6 .
N2 N2 C18 129(2) 6 .
C19 N2 C18 109(3) . .
C17 N2 C17 167(6) 6 .
C19 N2 C17 127(3) . .
C18 N2 C17 125(3) . .
C17 N2 C19 151(5) 6 6
C19 N2 C19 84.9(18) . 6
C18 N2 C19 167(3) . 6
C18 N3 C20 110(3) . .
C18 N3 C21 125(3) . .
C20 N3 C21 124.6(15) . .
C20 N3 C17 69.6(14) . 6
C21 N3 C17 164.5(16) . 6
C17 C18 N3 78(4) 6 .
N3 C18 N2 106(4) . .
C17 C18 Ir1 131(4) 6 .
N3 C18 Ir1 150(3) . .
N2 C18 Ir1 103(3) . .
C17 C19 C20 79(2) 6 .
N2 C19 C20 110(2) . .
C17 C19 N2 50.1(15) 6 6
C20 C19 N2 129(2) . 6
C17 C19 H19A 156.3 6 .
N2 C19 H19A 125.6 . .
C20 C19 H19A 124.6 . .
N2 C19 H19A 106.2 6 .
C19 C20 N3 106(2) . .
C19 C20 C17 46.8(16) . 6
N3 C20 C17 58.8(14) . 6
C19 C20 H20A 127.4 . .
N3 C20 H20A 127.1 . .
C17 C20 H20A 174.1 6 .
N3 C21 F3 112.5(12) . 6
N3 C21 H21B 106.1 . .
F3 C21 H21B 54.6 6 .
N3 C21 H21C 106.1 . .
F3 C21 H21C 140.3 6 .
H21B C21 H21C 106.3 . .
N3 C21 H21A 125.0 . .
F3 C21 H21A 58.1 6 .
H21B C21 H21A 106.1 . .
H21C C21 H21A 106.1 . .
N1 Ir1 N1 170.4(3) 6 .
N1 Ir1 C18 90.1(14) 6 .
N1 Ir1 C18 97.5(14) . .
N1 Ir1 C18 97.5(14) 6 6
N1 Ir1 C18 90.1(14) . 6
C18 Ir1 C18 76(3) . 6
N1 Ir1 C1 93.6(2) 6 .
N1 Ir1 C1 79.6(2) . .
C18 Ir1 C1 172.2(15) . .
C18 Ir1 C1 96.6(14) 6 .
N1 Ir1 C1 79.6(2) 6 6
N1 Ir1 C1 93.6(2) . 6
C18 Ir1 C1 96.6(14) . 6
C18 Ir1 C1 172.2(15) 6 6
C1 Ir1 C1 90.8(3) . 6
N1 Ir1 C12 93.8(15) 6 .
N1 Ir1 C12 92.5(16) . .
C18 Ir1 C12 87.1(11) . .
C18 Ir1 C12 12(2) 6 .
C1 Ir1 C12 85.8(14) . .
C1 Ir1 C12 172.4(12) 6 .
N1 Ir1 C12 92.5(16) 6 6
N1 Ir1 C12 93.8(15) . 6
C18 Ir1 C12 12(2) . 6
C18 Ir1 C12 87.1(11) 6 6
C1 Ir1 C12 172.4(12) . 6
C1 Ir1 C12 85.8(14) 6 6
C12 Ir1 C12 98(3) . 6
C7 N1 C11 121.8(6) . .
C7 N1 Ir1 115.6(5) . .
C11 N1 Ir1 122.4(4) . .

loop_
_geom_bond_atom_site_label_1
_geom_bond_atom_site_label_2
_geom_bond_distance
_geom_bond_site_symmetry_2
C1 C6 1.391(9) .
C1 C2 1.394(9) .
C1 Ir1 2.100(6) .
C2 C3 1.404(9) .
C2 H2A 0.9300 .
C3 F1 1.335(8) .
C3 C4 1.397(9) .
C4 C5 1.387(9) .
C4 H4A 0.9300 .
C5 F2 1.331(7) .
C5 C6 1.398(9) .
C6 C7 1.461(10) .
C7 N1 1.378(9) .
C7 C8 1.420(9) .
C8 C9 1.386(9) .
C8 H8A 0.9300 .
C9 C10 1.388(9) .
C9 H9A 0.9300 .
C10 C11 1.397(9) .
C10 H10A 0.9300 .
C11 N1 1.379(9) .
C11 H11A 0.9300 .
C12 C13 1.36(5) .
C12 C17 1.36(6) .
C12 Ir1 2.21(7) .
C13 C14 1.38(2) .
C13 H13A 0.9600 .
C14 F3 1.348(14) .
C14 C15 1.40(3) .
C15 C16 1.41(2) .
C15 H15A 0.9599 .
C16 C17 1.36(4) .
C16 H16A 0.9599 .
C17 N2 0.72(2) 6
C17 C18 1.05(7) 6
C17 C19 1.29(4) 6
C17 N2 1.48(3) .
C17 N3 1.59(3) 6
N2 C17 0.72(2) 6
N2 N2 0.76(3) 6
N2 C19 1.40(3) .
N2 C18 1.46(5) .
N2 C19 1.93(3) 6
N3 C18 1.42(6) .
N3 C20 1.45(3) .
N3 C21 1.48(2) .
N3 C17 1.59(3) 6
C18 C17 1.05(7) 6
C18 Ir1 2.10(6) .
C19 C17 1.29(4) 6
C19 C20 1.43(2) .
C19 N2 1.93(3) 6
C19 H19A 0.9599 .
C20 H20A 0.9599 .
C21 F3 1.62(2) 6
C21 H21B 0.9599 .
C21 H21C 0.9599 .
C21 H21A 0.9600 .
F3 C21 1.62(2) 6
Ir1 N1 2.036(5) 6
Ir1 N1 2.036(5) .
Ir1 C18 2.10(6) 6
Ir1 C1 2.100(6) 6
Ir1 C12 2.21(7) 6
